data_1100728
loop_
_publ_author_name
'Tara J. Burchell'
'Richard J. Puddephatt'

_publ_section_title
;

Self-Assembly of Chiral Coordination Polymers and Macrocycles: A Metal

Template Effect on the Polymer-Macrocycle Equilibrium

;
_journal_name_full 'Inorganic Chemistry'
_journal_page_first 3718
_journal_page_last 3730
_journal_paper_doi 10.1021/ic050097w
_journal_volume 44
_journal_year 2005
_chemical_formula_sum 'C34.25 H27 Cl4.5 Hg I2 N4 O2'
_chemical_formula_weight 1140.51
_chemical_name_systematic
; 

 ? 

;
_space_group_IT_number 15
_symmetry_cell_setting monoclinic
_symmetry_space_group_name_Hall '-C 2yc'
_symmetry_space_group_name_H-M 'C 1 2/c 1'
_atom_sites_solution_hydrogens geom
_atom_sites_solution_primary direct
_atom_sites_solution_secondary difmap
_audit_creation_method SHELXL-97
_cell_angle_alpha 90.00
_cell_angle_beta 96.91(3)
_cell_angle_gamma 90.00
_cell_formula_units_Z 8
_cell_length_a 20.856(4)
_cell_length_b 15.847(3)
_cell_length_c 23.865(5)
_cell_measurement_temperature 150(2)
_cell_measurement_theta_max 25
_cell_measurement_theta_min 2.55
_cell_volume 7830(3)
_computing_cell_refinement 'Nonius DENZO'
_computing_data_collection 'Nonius COLLECT'
_computing_data_reduction 'Nonius DENZO'
_computing_molecular_graphics 'Bruker SHELXTL'
_computing_publication_material 'Bruker SHELXTL'
_computing_structure_refinement 'SHELXL-97 (Sheldrick, 1997)'
_computing_structure_solution 'SHELXS-97 (Sheldrick, 1990)'
_diffrn_ambient_temperature 150(2)
_diffrn_measured_fraction_theta_full 0.998
_diffrn_measured_fraction_theta_max 0.998
_diffrn_measurement_device_type 'Nonius Kappa CCD'
_diffrn_measurement_method 'phi\omega scans'
_diffrn_radiation_monochromator graphite
_diffrn_radiation_source 'fine-focus sealed tube'
_diffrn_radiation_type MoK\a
_diffrn_radiation_wavelength 0.71073
_diffrn_reflns_av_R_equivalents 0.057
_diffrn_reflns_av_sigmaI/netI 0.0719
_diffrn_reflns_limit_h_max 24
_diffrn_reflns_limit_h_min -24
_diffrn_reflns_limit_k_max 17
_diffrn_reflns_limit_k_min -18
_diffrn_reflns_limit_l_max 28
_diffrn_reflns_limit_l_min -28
_diffrn_reflns_number 32703
_diffrn_reflns_theta_full 25.02
_diffrn_reflns_theta_max 25.02
_diffrn_reflns_theta_min 2.57
_exptl_absorpt_coefficient_mu 5.851
_exptl_absorpt_correction_T_max 0.6680
_exptl_absorpt_correction_T_min 0.4067
_exptl_absorpt_correction_type multi-scan
_exptl_absorpt_process_details 'DENZO-SMN (Otwinowski & Minor, 1997)'
_exptl_crystal_colour colourless
_exptl_crystal_density_diffrn 1.935
_exptl_crystal_density_method 'not measured'
_exptl_crystal_description rod
_exptl_crystal_F_000 4312
_exptl_crystal_size_max 0.19
_exptl_crystal_size_mid 0.10
_exptl_crystal_size_min 0.08
_refine_diff_density_max 3.039
_refine_diff_density_min -2.320
_refine_diff_density_rms 0.166
_refine_ls_extinction_method none
_refine_ls_goodness_of_fit_ref 0.975
_refine_ls_hydrogen_treatment constr
_refine_ls_matrix_type full
_refine_ls_number_parameters 430
_refine_ls_number_reflns 6894
_refine_ls_number_restraints 22
_refine_ls_restrained_S_all 0.975
_refine_ls_R_factor_all 0.1469
_refine_ls_R_factor_gt 0.0740
_refine_ls_shift/su_max 0.001
_refine_ls_shift/su_mean 0.000
_refine_ls_structure_factor_coef Fsqd
_refine_ls_weighting_details 'calc w=1/[\s^2^(Fo^2^)+(0.1030P)^2^+150.7700P] where P=(Fo^2^+2Fc^2^)/3'
_refine_ls_weighting_scheme calc
_refine_ls_wR_factor_gt 0.1917
_refine_ls_wR_factor_ref 0.2271
_reflns_number_gt 3577
_reflns_number_total 6894
_reflns_threshold_expression I>2sigma(I)
_cod_data_source_file ic050097wsi20050217_082525_05.cif
_cod_data_source_block 3c
_cod_depositor_comments
;
The following automatic conversions were performed:
'_symmetry_cell_setting' value 'Monoclinic' changed to 'monoclinic'
according to '/home/saulius/struct/CIF-dictionaries/cif_core.dic'
dictionary named 'cif_core.dic' version 2.4.1 from 2010-06-29.

Automatic conversion script
Id: cif_fix_enum 1527 2010-12-29 10:47:43Z saulius 
;
_cod_original_formula_sum 'C34.25 H27 Cl4.50 Hg I2 N4 O2'
_cod_database_code 1100728

loop_
_symmetry_equiv_pos_as_xyz
'x, y, z'
'-x, y, -z+1/2'
'x+1/2, y+1/2, z'
'-x+1/2, y+1/2, -z+1/2'
'-x, -y, -z'
'x, -y, z-1/2'
'-x+1/2, -y+1/2, -z'
'x+1/2, -y+1/2, z-1/2'

loop_
_atom_site_label
_atom_site_type_symbol
_atom_site_fract_x
_atom_site_fract_y
_atom_site_fract_z
_atom_site_U_iso_or_equiv
_atom_site_adp_type
_atom_site_occupancy
_atom_site_symmetry_multiplicity
_atom_site_calc_flag
_atom_site_refinement_flags
_atom_site_disorder_assembly
_atom_site_disorder_group
Hg1 Hg 0.52001(3) 1.21116(5) -0.48837(2) 0.0828(3) Uani 1 1 d . . .
I1 I 0.50941(6) 1.37636(8) -0.47671(5) 0.0896(4) Uani 1 1 d . . .
I2 I 0.59041(7) 1.07246(12) -0.49635(5) 0.1268(7) Uani 1 1 d . . .
N1 N 0.4585(6) 1.1705(8) -0.4105(5) 0.069(3) Uani 1 1 d . . .
C1 C 0.4808(8) 1.1152(11) -0.3723(7) 0.085(5) Uani 1 1 d . . .
H1A H 0.5191 1.0851 -0.3776 0.102 Uiso 1 1 calc R . .
C2 C 0.4520(8) 1.0989(10) -0.3258(6) 0.075(4) Uani 1 1 d . . .
H2A H 0.4703 1.0585 -0.2991 0.090 Uiso 1 1 calc R . .
C3 C 0.3958(6) 1.1408(9) -0.3166(6) 0.058(3) Uani 1 1 d . . .
C4 C 0.3732(8) 1.1972(11) -0.3551(7) 0.081(5) Uani 1 1 d . . .
H4A H 0.3348 1.2277 -0.3510 0.097 Uiso 1 1 calc R . .
C5 C 0.4057(8) 1.2111(10) -0.4012(6) 0.078(5) Uani 1 1 d . . .
H5A H 0.3891 1.2525 -0.4279 0.093 Uiso 1 1 calc R . .
C6 C 0.3643(6) 1.1185(10) -0.2641(6) 0.061(4) Uani 1 1 d . . .
O1 O 0.3851(5) 1.0600(6) -0.2334(4) 0.067(3) Uani 1 1 d . . .
N2 N 0.3154(5) 1.1682(8) -0.2531(5) 0.063(3) Uani 1 1 d . . .
H2B H 0.2993 1.2058 -0.2781 0.076 Uiso 1 1 calc R . .
C7 C 0.2890(7) 1.1596(10) -0.1997(7) 0.069(4) Uani 1 1 d . . .
C8 C 0.3203(9) 1.2075(10) -0.1520(8) 0.079(5) Uani 1 1 d . . .
H8A H 0.3562 1.2427 -0.1565 0.095 Uiso 1 1 calc R . .
C9 C 0.2979(11) 1.2016(12) -0.1013(8) 0.101(6) Uani 1 1 d . . .
H9A H 0.3181 1.2332 -0.0703 0.121 Uiso 1 1 calc R . .
C10 C 0.2458(9) 1.1499(13) -0.0941(6) 0.095(6) Uani 1 1 d D . .
C11 C 0.2239(9) 1.1418(13) -0.0406(8) 0.127(8) Uani 1 1 d D . .
H11A H 0.2453 1.1720 -0.0094 0.152 Uiso 1 1 calc R . .
C12 C 0.1720(9) 1.0907(15) -0.0329(10) 0.158(12) Uani 1 1 d D . .
H12A H 0.1580 1.0857 0.0033 0.190 Uiso 1 1 calc R . .
C13 C 0.1404(9) 1.0466(18) -0.0786(8) 0.163(13) Uani 1 1 d D . .
H13A H 0.1050 1.0111 -0.0732 0.196 Uiso 1 1 calc R . .
C14 C 0.1602(7) 1.0539(15) -0.1323(8) 0.123(8) Uani 1 1 d D . .
H14A H 0.1374 1.0253 -0.1636 0.148 Uiso 1 1 calc R . .
C15 C 0.2142(7) 1.1042(11) -0.1397(7) 0.089(5) Uani 1 1 d D . .
C16 C 0.2381(7) 1.1109(11) -0.1942(7) 0.077(5) Uani 1 1 d . . .
C17 C 0.2048(7) 1.0591(12) -0.2437(7) 0.075(4) Uani 1 1 d . . .
C18 C 0.1489(8) 1.0925(13) -0.2779(8) 0.089(5) Uani 1 1 d . . .
C19 C 0.1228(7) 1.1718(14) -0.2660(7) 0.089(5) Uani 1 1 d . . .
H19A H 0.1440 1.2067 -0.2371 0.107 Uiso 1 1 calc R . .
C20 C 0.0646(10) 1.1986(17) -0.2976(10) 0.117(8) Uani 1 1 d . . .
H20A H 0.0454 1.2508 -0.2893 0.141 Uiso 1 1 calc R . .
C21 C 0.0358(10) 1.148(2) -0.3409(11) 0.120(9) Uani 1 1 d . . .
H21A H -0.0027 1.1667 -0.3626 0.144 Uiso 1 1 calc R . .
C22 C 0.0612(10) 1.0729(18) -0.3529(10) 0.123(8) Uani 1 1 d . . .
H22A H 0.0396 1.0407 -0.3831 0.148 Uiso 1 1 calc R . .
C23 C 0.1191(9) 1.0387(15) -0.3226(8) 0.096(6) Uani 1 1 d . . .
C24 C 0.1452(9) 0.9581(13) -0.3323(8) 0.095(6) Uani 1 1 d . . .
H24A H 0.1257 0.9239 -0.3623 0.114 Uiso 1 1 calc R . .
C25 C 0.1978(9) 0.9300(12) -0.2988(8) 0.094(6) Uani 1 1 d . . .
H25A H 0.2153 0.8760 -0.3054 0.113 Uiso 1 1 calc R . .
C26 C 0.2268(8) 0.9804(12) -0.2539(7) 0.076(4) Uani 1 1 d . . .
N3 N 0.2797(6) 0.9442(8) -0.2173(5) 0.072(3) Uani 1 1 d . . .
H3A H 0.3163 0.9724 -0.2129 0.087 Uiso 1 1 calc R . .
C27 C 0.2776(7) 0.8720(10) -0.1898(6) 0.060(4) Uani 1 1 d . . .
O2 O 0.2318(5) 0.8225(7) -0.1988(4) 0.072(3) Uani 1 1 d . . .
C28 C 0.3340(6) 0.8555(9) -0.1462(5) 0.058(4) Uani 1 1 d . . .
C29 C 0.3848(9) 0.9063(11) -0.1347(7) 0.098(6) Uani 1 1 d . . .
H29A H 0.3874 0.9576 -0.1548 0.117 Uiso 1 1 calc R . .
C30 C 0.4342(11) 0.8829(13) -0.0924(8) 0.119(8) Uani 1 1 d . . .
H30A H 0.4709 0.9186 -0.0859 0.143 Uiso 1 1 calc R . .
C31 C 0.3837(7) 0.7642(10) -0.0750(6) 0.068(4) Uani 1 1 d . . .
H31A H 0.3829 0.7127 -0.0548 0.082 Uiso 1 1 calc R . .
C32 C 0.3325(7) 0.7807(10) -0.1171(6) 0.069(4) Uani 1 1 d . . .
H32A H 0.2980 0.7418 -0.1252 0.083 Uiso 1 1 calc R . .
N4 N 0.4331(6) 0.8155(9) -0.0616(5) 0.079(4) Uani 1 1 d . . .
C50 C 0.2257(11) 1.4153(15) -0.5137(8) 0.169(12) Uani 1 1 d D A 1
H50C H 0.2212 1.4674 -0.4916 0.203 Uiso 1 1 calc R A 1
H50D H 0.1826 1.3885 -0.5210 0.203 Uiso 1 1 calc R A 1
Cl2 Cl 0.2537(5) 1.4407(5) -0.5776(3) 0.178(3) Uani 1 1 d D A 1
Cl1 Cl 0.2780(6) 1.3484(7) -0.4762(6) 0.283(7) Uani 1 1 d D A 1
C60 C 0.6290(9) 0.9005(13) -0.1721(12) 0.163(11) Uani 1 1 d D . .
H60A H 0.6514 0.9050 -0.2062 0.196 Uiso 1 1 calc R . .
H60B H 0.6336 0.9547 -0.1514 0.196 Uiso 1 1 calc R . .
Cl3 Cl 0.5487(5) 0.8762(6) -0.1901(7) 0.282(7) Uani 1 1 d D . .
Cl4 Cl 0.6606(6) 0.8195(8) -0.1300(5) 0.261(6) Uani 1 1 d D . .
C70 C 0.0000 0.903(4) -0.2500 0.18(3) Uiso 0.50 2 d SPD . .
H70A H -0.0364 0.9411 -0.2449 0.215 Uiso 0.50 1 calc PR . .
H70B H 0.0364 0.9411 -0.2551 0.215 Uiso 0.50 1 calc PR . .
Cl5 Cl -0.0210(7) 0.8696(9) -0.3162(6) 0.146(4) Uiso 0.50 1 d PD . .

loop_
_atom_site_aniso_label
_atom_site_aniso_U_11
_atom_site_aniso_U_22
_atom_site_aniso_U_33
_atom_site_aniso_U_23
_atom_site_aniso_U_13
_atom_site_aniso_U_12
Hg1 0.0747(5) 0.1209(7) 0.0530(4) -0.0056(4) 0.0087(3) 0.0189(4)
I1 0.0893(8) 0.1090(10) 0.0739(7) 0.0067(6) 0.0234(6) -0.0130(7)
I2 0.1015(9) 0.1954(17) 0.0805(8) -0.0283(9) -0.0015(7) 0.0744(10)
N1 0.078(8) 0.074(9) 0.058(7) -0.002(7) 0.017(6) 0.019(7)
C1 0.103(13) 0.081(12) 0.078(11) 0.011(10) 0.034(9) 0.044(10)
C2 0.085(11) 0.070(11) 0.071(10) 0.021(8) 0.012(8) 0.033(9)
C3 0.052(8) 0.057(10) 0.064(8) -0.003(7) 0.007(6) -0.002(7)
C4 0.063(9) 0.105(14) 0.078(11) 0.034(10) 0.022(8) 0.032(9)
C5 0.074(10) 0.093(13) 0.065(9) 0.020(9) 0.002(8) 0.041(9)
C6 0.044(8) 0.068(11) 0.071(9) 0.001(8) 0.005(7) -0.008(8)
O1 0.069(6) 0.058(7) 0.077(6) 0.008(6) 0.023(5) 0.009(5)
N2 0.058(7) 0.056(8) 0.077(8) 0.009(6) 0.016(6) 0.010(6)
C7 0.061(9) 0.069(11) 0.083(11) 0.004(9) 0.024(8) 0.005(8)
C8 0.083(11) 0.065(11) 0.089(12) -0.001(9) 0.012(9) -0.005(9)
C9 0.116(16) 0.103(16) 0.089(13) -0.018(11) 0.028(12) 0.011(12)
C10 0.082(12) 0.131(18) 0.078(12) -0.013(12) 0.031(10) 0.020(12)
C11 0.091(14) 0.19(2) 0.109(15) -0.030(15) 0.044(12) 0.009(15)
C12 0.078(15) 0.30(4) 0.098(16) 0.04(2) 0.033(13) 0.016(19)
C13 0.056(12) 0.32(4) 0.118(17) 0.07(2) 0.039(12) 0.016(17)
C14 0.052(10) 0.21(3) 0.110(15) 0.024(16) 0.016(10) -0.014(13)
C15 0.054(9) 0.129(16) 0.087(12) 0.021(11) 0.027(9) 0.022(10)
C16 0.049(9) 0.093(13) 0.090(11) 0.009(10) 0.011(8) 0.005(9)
C17 0.050(9) 0.092(14) 0.082(11) 0.016(10) 0.008(8) -0.010(9)
C18 0.056(10) 0.102(15) 0.112(14) 0.039(12) 0.024(10) 0.002(10)
C19 0.056(10) 0.123(16) 0.093(12) 0.027(11) 0.022(9) 0.022(10)
C20 0.077(14) 0.17(2) 0.109(16) 0.046(16) 0.040(12) 0.032(14)
C21 0.065(13) 0.19(3) 0.113(18) 0.064(19) 0.022(12) 0.014(16)
C22 0.073(14) 0.16(2) 0.131(18) 0.047(18) -0.003(13) -0.012(15)
C23 0.073(12) 0.122(18) 0.088(12) 0.047(12) -0.015(10) -0.023(12)
C24 0.095(14) 0.080(14) 0.108(14) 0.021(11) -0.002(11) -0.017(11)
C25 0.101(13) 0.077(13) 0.098(13) 0.029(11) -0.012(11) 0.012(11)
C26 0.068(10) 0.079(13) 0.078(11) 0.010(10) -0.005(8) -0.011(10)
N3 0.054(7) 0.068(9) 0.092(9) 0.010(8) -0.001(6) -0.006(6)
C27 0.064(9) 0.066(11) 0.054(8) 0.010(8) 0.020(7) 0.001(8)
O2 0.063(6) 0.074(7) 0.078(7) 0.002(6) 0.002(5) -0.027(6)
C28 0.064(9) 0.061(10) 0.051(8) -0.003(7) 0.013(7) -0.018(7)
C29 0.123(15) 0.073(12) 0.084(11) 0.020(9) -0.042(11) -0.048(11)
C30 0.151(19) 0.098(16) 0.094(13) 0.019(12) -0.042(13) -0.065(14)
C31 0.070(10) 0.067(11) 0.072(10) 0.025(8) 0.022(8) -0.001(8)
C32 0.050(8) 0.087(13) 0.069(9) -0.003(9) 0.004(7) -0.016(8)
N4 0.076(9) 0.091(11) 0.069(8) 0.010(8) 0.008(6) -0.036(8)
C50 0.075(13) 0.17(2) 0.27(4) -0.07(2) 0.030(17) 0.040(15)
Cl2 0.199(8) 0.181(7) 0.148(6) -0.007(5) -0.002(5) -0.023(6)
Cl1 0.325(13) 0.216(10) 0.357(15) 0.112(10) 0.234(12) 0.124(10)
C60 0.18(3) 0.070(15) 0.24(3) 0.071(18) 0.03(2) -0.020(16)
Cl3 0.202(10) 0.151(8) 0.48(2) -0.088(10) -0.022(11) -0.036(7)
Cl4 0.278(13) 0.234(11) 0.270(13) -0.051(10) 0.029(10) 0.104(10)

loop_
_atom_type_symbol
_atom_type_description
_atom_type_scat_dispersion_real
_atom_type_scat_dispersion_imag
_atom_type_scat_source
C C 0.0033 0.0016 'International Tables Vol C Tables 4.2.6.8 and 6.1.1.4'
H H 0.0000 0.0000 'International Tables Vol C Tables 4.2.6.8 and 6.1.1.4'
N N 0.0061 0.0033 'International Tables Vol C Tables 4.2.6.8 and 6.1.1.4'
O O 0.0106 0.0060 'International Tables Vol C Tables 4.2.6.8 and 6.1.1.4'
I I -0.4742 1.8119 'International Tables Vol C Tables 4.2.6.8 and 6.1.1.4'
Hg Hg -2.3894 9.2266 'International Tables Vol C Tables 4.2.6.8 and 6.1.1.4'
Cl Cl 0.1484 0.1585 'International Tables Vol C Tables 4.2.6.8 and 6.1.1.4'

loop_
_geom_angle_atom_site_label_1
_geom_angle_atom_site_label_2
_geom_angle_atom_site_label_3
_geom_angle
_geom_angle_site_symmetry_1
_geom_angle_site_symmetry_3
_geom_angle_publ_flag
N4 Hg1 N1 95.0(4) 6_575 . ?
N4 Hg1 I1 100.7(3) 6_575 . ?
N1 Hg1 I1 97.0(3) . . ?
N4 Hg1 I2 100.2(3) 6_575 . ?
N1 Hg1 I2 100.3(3) . . ?
I1 Hg1 I2 151.45(5) . . ?
C1 N1 C5 116.4(13) . . ?
C1 N1 Hg1 121.7(10) . . ?
C5 N1 Hg1 121.4(10) . . ?
N1 C1 C2 123.0(14) . . ?
C1 C2 C3 120.5(14) . . ?
C4 C3 C2 116.8(13) . . ?
C4 C3 C6 124.9(13) . . ?
C2 C3 C6 118.3(13) . . ?
C3 C4 C5 119.4(14) . . ?
N1 C5 C4 124.0(13) . . ?
O1 C6 N2 123.4(13) . . ?
O1 C6 C3 120.6(13) . . ?
N2 C6 C3 116.0(13) . . ?
C6 N2 C7 119.6(12) . . ?
C16 C7 N2 122.1(15) . . ?
C16 C7 C8 120.8(15) . . ?
N2 C7 C8 117.1(13) . . ?
C9 C8 C7 119.6(17) . . ?
C8 C9 C10 120.9(18) . . ?
C9 C10 C15 120.6(14) . . ?
C9 C10 C11 120.6(17) . . ?
C15 C10 C11 118.8(18) . . ?
C12 C11 C10 121.1(19) . . ?
C11 C12 C13 120(2) . . ?
C12 C13 C14 121(2) . . ?
C13 C14 C15 119.3(18) . . ?
C10 C15 C14 120.2(16) . . ?
C10 C15 C16 118.5(13) . . ?
C14 C15 C16 121.3(15) . . ?
C7 C16 C15 119.7(15) . . ?
C7 C16 C17 121.6(14) . . ?
C15 C16 C17 118.6(14) . . ?
C26 C17 C18 120.1(17) . . ?
C26 C17 C16 119.8(14) . . ?
C18 C17 C16 120.0(17) . . ?
C19 C18 C17 121.2(19) . . ?
C19 C18 C23 122.1(17) . . ?
C17 C18 C23 116.6(18) . . ?
C18 C19 C20 119(2) . . ?
C21 C20 C19 119(2) . . ?
C22 C21 C20 122(2) . . ?
C21 C22 C23 124(3) . . ?
C24 C23 C22 125(2) . . ?
C24 C23 C18 120.8(16) . . ?
C22 C23 C18 114(2) . . ?
C25 C24 C23 120.0(19) . . ?
C24 C25 C26 120.3(19) . . ?
C17 C26 C25 122.1(16) . . ?
C17 C26 N3 120.4(15) . . ?
C25 C26 N3 117.5(16) . . ?
C27 N3 C26 125.2(13) . . ?
O2 C27 N3 122.4(13) . . ?
O2 C27 C28 122.4(13) . . ?
N3 C27 C28 115.2(13) . . ?
C29 C28 C32 118.8(14) . . ?
C29 C28 C27 125.2(14) . . ?
C32 C28 C27 116.0(12) . . ?
C28 C29 C30 119.1(16) . . ?
N4 C30 C29 124.2(17) . . ?
N4 C31 C32 124.4(14) . . ?
C28 C32 C31 117.5(13) . . ?
C30 N4 C31 115.8(14) . . ?
C30 N4 Hg1 119.5(11) . 6_576 ?
C31 N4 Hg1 124.6(11) . 6_576 ?
Cl1 C50 Cl2 110.1(12) . . ?
Cl4 C60 Cl3 105.8(11) . . ?
Cl5 C70 Cl5 143(4) . 2_554 ?

loop_
_geom_bond_atom_site_label_1
_geom_bond_atom_site_label_2
_geom_bond_distance
_geom_bond_site_symmetry_2
_geom_bond_publ_flag
Hg1 N4 2.400(13) 6_575 ?
Hg1 N1 2.467(12) . ?
Hg1 I1 2.6447(17) . ?
Hg1 I2 2.6628(16) . ?
N1 C1 1.309(18) . ?
N1 C5 1.317(18) . ?
C1 C2 1.35(2) . ?
C2 C3 1.386(19) . ?
C3 C4 1.328(19) . ?
C3 C6 1.526(19) . ?
C4 C5 1.38(2) . ?
C6 O1 1.227(16) . ?
C6 N2 1.339(17) . ?
N2 C7 1.454(18) . ?
C7 C16 1.33(2) . ?
C7 C8 1.46(2) . ?
C8 C9 1.35(2) . ?
C9 C10 1.39(3) . ?
C10 C15 1.404(14) . ?
C10 C11 1.411(14) . ?
C11 C12 1.382(15) . ?
C12 C13 1.392(15) . ?
C13 C14 1.399(14) . ?
C14 C15 1.407(14) . ?
C15 C16 1.45(2) . ?
C16 C17 1.53(2) . ?
C17 C26 1.36(2) . ?
C17 C18 1.44(2) . ?
C18 C19 1.41(3) . ?
C18 C23 1.45(3) . ?
C19 C20 1.42(3) . ?
C20 C21 1.39(3) . ?
C21 C22 1.35(3) . ?
C22 C23 1.44(3) . ?
C23 C24 1.42(3) . ?
C24 C25 1.35(2) . ?
C25 C26 1.41(2) . ?
C26 N3 1.441(19) . ?
N3 C27 1.322(17) . ?
C27 O2 1.234(16) . ?
C27 C28 1.496(19) . ?
C28 C29 1.332(19) . ?
C28 C32 1.38(2) . ?
C29 C30 1.40(2) . ?
C30 N4 1.30(2) . ?
C31 N4 1.320(19) . ?
C31 C32 1.40(2) . ?
N4 Hg1 2.400(13) 6_576 ?
C50 Cl1 1.697(16) . ?
C50 Cl2 1.744(17) . ?
C60 Cl4 1.711(15) . ?
C60 Cl3 1.722(16) . ?
C70 Cl5 1.674(16) . ?
C70 Cl5 1.674(16) 2_554 ?

loop_
_geom_hbond_atom_site_label_D
_geom_hbond_atom_site_label_H
_geom_hbond_atom_site_label_A
_geom_hbond_distance_DH
_geom_hbond_distance_HA
_geom_hbond_distance_DA
_geom_hbond_angle_DHA
_geom_hbond_site_symmetry_A
N2 H2B O2 0.88 2.02 2.828(16) 153.0 4_554
N3 H3A O1 0.88 2.10 2.925(16) 156.5 .
